data_7105873
loop_
_publ_author_name
'Di-Chang Zhong'
'Wei-Xiong Zhang'
'Feng-Lei Cao'
'Long Jiang'
'Tong-Bu Lu'

_publ_section_title
;
 A three-dimensional microporous metal-organic framework with large
 hydrogen sorption hysteresis
;
_journal_name_full Chem.Commun.
_journal_page_first 1204
_journal_paper_doi 10.1039/c0cc03506h
_journal_volume 47
_journal_year 2011
_chemical_formula_sum 'C4 H4 Cd2 N8 O6'
_chemical_formula_weight 484.95
_space_group_IT_number 33
_symmetry_cell_setting orthorhombic
_symmetry_Int_Tables_number 33
_symmetry_space_group_name_Hall 'P 2c -2n'
_symmetry_space_group_name_H-M 'P n a 21'
_audit_creation_date 2010-10-26
_audit_creation_method 'Materials Studio'
_cell_angle_alpha 90.0000
_cell_angle_beta 90.0000
_cell_angle_gamma 90.0000
_cell_formula_units_Z 4
_cell_length_a 11.8184
_cell_length_b 8.3244
_cell_length_c 11.9153
_cell_volume 1172.240
_cod_data_source_file C0CC03506H.TXT
_cod_data_source_block Pna21_from_1_ori_moving_rot_min(2)
_cod_original_sg_symbol_H-M PNA21
_cod_database_code 7105873

loop_
_symmetry_equiv_pos_as_xyz
x,y,z
-x,-y,z+1/2
x+1/2,-y+1/2,z
-x+1/2,y+1/2,z+1/2

loop_
_atom_site_label
_atom_site_type_symbol
_atom_site_fract_x
_atom_site_fract_y
_atom_site_fract_z
_atom_site_U_iso_or_equiv
_atom_site_adp_type
_atom_site_occupancy
N1 N 0.852(2) 0.161(3) 0.122(2) 0.02080 Uiso 1.00
N2 N 0.845(2) 0.00428(3) 0.123(3) 0.02080 Uiso 1.00
N3 N 0.737(2) -0.0284(3) 0.131(2) 0.02080 Uiso 1.00
N4 N 0.671(2) 0.100(4) 0.131(1) 0.02080 Uiso 1.00
N5 N 1.01(2) 0.579(3) -0.0173(2) 0.02080 Uiso 1.00
N6 N 1.02(2) 0.735(3) -0.0272(2) 0.02080 Uiso 1.00
N7 N 1.01(2) 0.786(3) -0.131(2) 0.02080 Uiso 1.00
N8 N 0.988(2) 0.660(3) -0.191(2) 0.02080 Uiso 1.00
O1 O 0.766(3) 0.511(3) 0.172(3) 0.02080 Uiso 1.00
O2 O 0.621(3) 0.431(4) 0.0638(4) 0.02080 Uiso 1.00
O3 O 1.00(3) 0.234(3) -0.102(2) 0.02080 Uiso 1.00
O4 O 0.976(5) 0.329(3) -0.272(2) 0.02080 Uiso 1.00
C1 C 0.745(2) 0.226(3) 0.124(1) 0.02080 Uiso 1.00
C2 C 0.716(3) 0.401(4) 0.125(1) 0.02080 Uiso 1.00
C3 C 0.995(2) 0.525(3) -0.125(2) 0.02080 Uiso 1.00
C4 C 0.991(2) 0.353(3) -0.160(2) 0.02080 Uiso 1.00
Cd1 Cd 0.992(1) 0.117(1) -1.364(2) 0.02080 Uiso 1.00
Cd2 Cd 0.980(1) 0.378(1) 1.12(2) 0.02080 Uiso 1.00

loop_
_geom_bond_atom_site_label_1
_geom_bond_atom_site_label_2
_geom_bond_distance
_geom_bond_site_symmetry_2
_ccdc_geom_bond_type
N1 C1 1.372 . S
N1 N2 1.311 . S
N2 N3 1.310 . D
N3 N4 1.321 . S
N4 C1 1.366 . D
N5 C3 1.365 . D
N5 N6 1.322 . S
N6 N7 1.310 . D
N7 N8 1.312 . S
N8 C3 1.377 . S
O1 C2 1.220 . D
O2 C2 1.357 . S
O3 C4 1.214 . D
O4 C4 1.358 . S
C1 C2 1.498 . S
C3 C4 1.496 . S
